data_4024508
loop_
_publ_author_name
'Yao-Rong Zheng'
'Brian H Northrop'
'Hai-Bo Yang'
'Liang Zhao'
'Peter J. Stang'

_publ_section_title
;
Geometry Directed Self-Selection in the Coordination-Driven Self-Assembly
of Irregular Supramolecular Polygons
;
_journal_name_full 'Journal of Organic Chemistry'
_journal_page_first 3554
_journal_page_last 3557
_journal_paper_doi 10.1021/jo9002932
_journal_volume 74
_journal_year 2009
_chemical_formula_moiety 'C100 H152 N4 P8 Pt4,4(N O3),10(C H2 Cl2)'
_chemical_formula_sum 'C110 H172 Cl20 N8 O12 P8 Pt4'
_chemical_formula_weight 3535.68
_chemical_name_systematic
; 
 ? 
;
_space_group_IT_number 2
_symmetry_cell_setting triclinic
_symmetry_space_group_name_Hall '-P 1'
_symmetry_space_group_name_H-M 'P -1'
_atom_sites_solution_hydrogens geom
_atom_sites_solution_primary direct
_atom_sites_solution_secondary difmap
_audit_creation_method SHELXL-97
_cell_angle_alpha 78.1129(7)
_cell_angle_beta 86.5602(7)
_cell_angle_gamma 79.1068(6)
_cell_formula_units_Z 1
_cell_length_a 10.74550(10)
_cell_length_b 18.3338(2)
_cell_length_c 19.2355(2)
_cell_measurement_reflns_used 86018
_cell_measurement_temperature 150(1)
_cell_measurement_theta_max 27.485
_cell_measurement_theta_min 1.018
_cell_volume 3640.55(6)
_computing_cell_refinement DENZO-SMN
_computing_data_collection 'Nonius COLLECT'
_computing_data_reduction DENZO-SMN
_computing_molecular_graphics 'WinGX, Ortep3'
_computing_structure_refinement 'SHELXL-97 (Sheldrick, 1997)'
_computing_structure_solution SIR97
_diffrn_ambient_temperature 150(1)
_diffrn_measured_fraction_theta_full 0.997
_diffrn_measured_fraction_theta_max 0.997
_diffrn_measurement_device_type 'Nonius KappaCCD Diffractometer'
_diffrn_measurement_method 'Phi and Omega scan'
_diffrn_radiation_monochromator graphite
_diffrn_radiation_source 'fine-focus sealed tube'
_diffrn_radiation_type MoK\a
_diffrn_radiation_wavelength 0.71073
_diffrn_reflns_av_R_equivalents 0.0373
_diffrn_reflns_av_sigmaI/netI 0.0514
_diffrn_reflns_limit_h_max 13
_diffrn_reflns_limit_h_min -13
_diffrn_reflns_limit_k_max 23
_diffrn_reflns_limit_k_min -23
_diffrn_reflns_limit_l_max 24
_diffrn_reflns_limit_l_min -24
_diffrn_reflns_number 31148
_diffrn_reflns_theta_full 27.49
_diffrn_reflns_theta_max 27.49
_diffrn_reflns_theta_min 1.93
_exptl_absorpt_coefficient_mu 4.339
_exptl_absorpt_correction_T_max 0.5089
_exptl_absorpt_correction_T_min 0.3560
_exptl_absorpt_correction_type multi-scan
_exptl_absorpt_process_details 'DENZO-SMN (Otwinowski & Minor, 1997)'
_exptl_crystal_colour yellow
_exptl_crystal_density_diffrn 1.613
_exptl_crystal_density_method 'not measured'
_exptl_crystal_description plate
_exptl_crystal_F_000 1756
_exptl_crystal_size_max 0.30
_exptl_crystal_size_mid 0.23
_exptl_crystal_size_min 0.18
_refine_diff_density_max 2.728
_refine_diff_density_min -2.091
_refine_diff_density_rms 0.169
_refine_ls_extinction_coef 0.00031(9)
_refine_ls_extinction_expression Fc^*^=kFc[1+0.001xFc^2^\l^3^/sin(2\q)]^-1/4^
_refine_ls_extinction_method SHELXL
_refine_ls_goodness_of_fit_ref 1.033
_refine_ls_hydrogen_treatment constr
_refine_ls_matrix_type full
_refine_ls_number_parameters 724
_refine_ls_number_reflns 16626
_refine_ls_number_restraints 15
_refine_ls_restrained_S_all 1.034
_refine_ls_R_factor_all 0.0703
_refine_ls_R_factor_gt 0.0481
_refine_ls_shift/su_max 0.002
_refine_ls_shift/su_mean 0.000
_refine_ls_structure_factor_coef Fsqd
_refine_ls_weighting_details 'calc w=1/[\s^2^(Fo^2^)+(0.0532P)^2^+24.6251P] where P=(Fo^2^+2Fc^2^)/3'
_refine_ls_weighting_scheme calc
_refine_ls_wR_factor_gt 0.1148
_refine_ls_wR_factor_ref 0.1268
_reflns_number_gt 12894
_reflns_number_total 16626
_reflns_threshold_expression >2sigma(I)
_cod_data_source_file jo9002932_si_002.cif
_cod_data_source_block pjs242
_cod_depositor_comments
;
The following automatic conversions were performed:
'_exptl_absorpt_correction_type' value 'Multi-scan' changed to
'multi-scan' according to
'/home/saulius/struct/CIF-dictionaries/cif_core.dic' dictionary named
'cif_core.dic' version 2.4.1 from 2010-06-29.

Automatic conversion script
Id: cif_fix_enum 1527 2010-12-29 10:47:43Z saulius 
;
_cod_original_sg_symbol_H-M P-1
_cod_database_code 4024508

loop_
_symmetry_equiv_pos_as_xyz
'x, y, z'
'-x, -y, -z'

loop_
_atom_site_label
_atom_site_type_symbol
_atom_site_fract_x
_atom_site_fract_y
_atom_site_fract_z
_atom_site_U_iso_or_equiv
_atom_site_adp_type
_atom_site_occupancy
_atom_site_symmetry_multiplicity
_atom_site_calc_flag
_atom_site_refinement_flags
_atom_site_disorder_assembly
_atom_site_disorder_group
Pt1 Pt 0.29191(2) 0.444580(13) 0.762569(12) 0.02324(8) Uani 1 1 d . . .
Pt2 Pt 0.17626(2) 0.186125(13) 0.219154(12) 0.02257(8) Uani 1 1 d . . .
Cl1 Cl 0.7804(3) 0.05886(16) 0.52482(13) 0.0711(7) Uani 1 1 d D . .
Cl2 Cl 0.6704(3) 0.21660(18) 0.50963(19) 0.0879(9) Uani 1 1 d D . .
C51 C 0.7521(10) 0.1375(6) 0.5666(5) 0.071(3) Uani 1 1 d D . .
H51A H 0.7015 0.1260 0.6110 0.085 Uiso 1 1 calc R . .
H51B H 0.8338 0.1483 0.5793 0.085 Uiso 1 1 calc R . .
Cl9 Cl 0.0682(6) 0.7013(3) 0.3978(3) 0.0902(19) Uiso 0.584(6) 1 d PD A 1
Cl10 Cl 0.2779(6) 0.5986(4) 0.4754(4) 0.103(2) Uiso 0.584(6) 1 d PD A 1
C55 C 0.1190(18) 0.6118(12) 0.4530(16) 0.097(7) Uiso 0.584(6) 1 d PD A 1
H55A H 0.0658 0.6073 0.4970 0.117 Uiso 0.584(6) 1 calc PR A 1
H55B H 0.1072 0.5715 0.4281 0.117 Uiso 0.584(6) 1 calc PR A 1
Cl11 Cl 0.0917(7) 0.6053(4) 0.5140(4) 0.080(2) Uiso 0.416(6) 1 d PD A 2
Cl12 Cl 0.2140(14) 0.6749(8) 0.3828(7) 0.155(5) Uiso 0.416(6) 1 d PD A 2
C56 C 0.119(4) 0.608(2) 0.4216(12) 0.129(18) Uiso 0.416(6) 1 d PD A 2
H56A H 0.1609 0.5575 0.4143 0.155 Uiso 0.416(6) 1 calc PR A 2
H56B H 0.0366 0.6213 0.3976 0.155 Uiso 0.416(6) 1 calc PR A 2
Cl3 Cl 0.2473(4) -0.0521(2) 0.8683(3) 0.141(2) Uani 1 1 d . . .
Cl4 Cl 0.1602(6) 0.0770(3) 0.9328(3) 0.161(2) Uani 1 1 d . . .
Cl5 Cl 0.1043(5) 0.1350(3) 0.6986(3) 0.147(2) Uani 1 1 d . . .
Cl6 Cl 0.1812(4) 0.0840(2) 0.56661(16) 0.1033(12) Uani 1 1 d . . .
Cl7 Cl 0.6493(7) 0.1449(6) 0.9439(4) 0.250(5) Uani 1 1 d . . .
Cl8 Cl 0.6895(6) 0.1978(3) 0.7941(7) 0.282(6) Uani 1 1 d . . .
P1 P 0.13892(17) 0.37973(10) 0.82056(9) 0.0302(4) Uani 1 1 d . . .
P2 P 0.44814(19) 0.51121(11) 0.71324(10) 0.0368(4) Uani 1 1 d . . .
P3 P 0.02886(17) 0.12674(10) 0.29005(9) 0.0309(4) Uani 1 1 d . . .
P4 P 0.32328(17) 0.23364(10) 0.13999(9) 0.0301(4) Uani 1 1 d . . .
N3 N 0.4968(13) 0.0955(5) 0.7240(5) 0.103(4) Uani 1 1 d D . .
O1 O 0.4101(12) 0.1385(6) 0.7490(5) 0.127(4) Uani 1 1 d D . .
O2 O 0.5461(15) 0.0439(6) 0.7685(6) 0.156(6) Uani 1 1 d D . .
O3 O 0.5056(7) 0.0980(4) 0.6610(4) 0.070(2) Uani 1 1 d D . .
N4 N 0.0824(10) 0.4320(7) 0.3359(8) 0.112(4) Uani 1 1 d D . .
O4 O 0.1766(12) 0.3899(5) 0.3230(6) 0.137(5) Uani 1 1 d D . .
O5 O -0.0111(16) 0.4172(12) 0.3141(10) 0.250(11) Uani 1 1 d D . .
O6 O 0.0821(16) 0.4842(12) 0.3589(19) 0.38(2) Uani 1 1 d D . .
N1 N 0.2989(5) 0.3913(3) 0.6748(3) 0.0280(11) Uani 1 1 d . . .
N2 N 0.3025(5) 0.1565(3) 0.3055(3) 0.0253(11) Uani 1 1 d . . .
C1 C 0.2867(6) 0.4944(4) 0.8471(3) 0.0245(12) Uani 1 1 d . . .
C2 C 0.3631(6) 0.4597(4) 0.9072(3) 0.0270(13) Uani 1 1 d . . .
H2 H 0.4167 0.4121 0.9075 0.032 Uiso 1 1 calc R . .
C3 C 0.3610(6) 0.4938(4) 0.9648(3) 0.0242(12) Uani 1 1 d . . .
H3 H 0.4109 0.4686 1.0048 0.029 Uiso 1 1 calc R . .
C4 C 0.2859(6) 0.5654(3) 0.9652(3) 0.0222(12) Uani 1 1 d . . .
C5 C 0.2924(6) 0.6050(4) 1.0216(3) 0.0251(13) Uani 1 1 d . . .
H5 H 0.3469 0.5818 1.0602 0.030 Uiso 1 1 calc R . .
C6 C 0.2225(6) 0.6746(4) 1.0209(3) 0.0273(13) Uani 1 1 d . . .
H6 H 0.2320 0.7004 1.0578 0.033 Uiso 1 1 calc R . .
C7 C 0.1340(6) 0.7106(4) 0.9656(3) 0.0252(13) Uani 1 1 d . . .
C8 C 0.0574(6) 0.7812(4) 0.9652(3) 0.0291(14) Uani 1 1 d . . .
H8 H 0.0659 0.8077 1.0017 0.035 Uiso 1 1 calc R . .
C9 C -0.0301(6) 0.8132(4) 0.9134(3) 0.0286(14) Uani 1 1 d . . .
H9 H -0.0798 0.8617 0.9144 0.034 Uiso 1 1 calc R . .
C10 C -0.0477(6) 0.7756(4) 0.8586(3) 0.0260(13) Uani 1 1 d . . .
C11 C 0.0299(6) 0.7066(3) 0.8581(3) 0.0235(12) Uani 1 1 d . . .
H11 H 0.0206 0.6808 0.8212 0.028 Uiso 1 1 calc R . .
C12 C 0.1224(5) 0.6725(3) 0.9095(3) 0.0220(12) Uani 1 1 d . . .
C13 C 0.2063(5) 0.5997(3) 0.9071(3) 0.0214(12) Uani 1 1 d . . .
C14 C 0.2098(6) 0.5632(3) 0.8495(3) 0.0231(12) Uani 1 1 d . . .
H14 H 0.1568 0.5870 0.8103 0.028 Uiso 1 1 calc R . .
C15 C 0.3817(7) 0.3272(4) 0.6742(4) 0.0335(15) Uani 1 1 d . . .
H15 H 0.4347 0.3069 0.7140 0.040 Uiso 1 1 calc R . .
C16 C 0.3943(7) 0.2890(4) 0.6189(4) 0.0345(15) Uani 1 1 d . . .
H16 H 0.4543 0.2435 0.6205 0.041 Uiso 1 1 calc R . .
C17 C 0.3166(7) 0.3187(4) 0.5606(4) 0.0325(15) Uani 1 1 d . . .
C18 C 0.2297(7) 0.3847(4) 0.5611(4) 0.0339(15) Uani 1 1 d . . .
H18 H 0.1752 0.4063 0.5222 0.041 Uiso 1 1 calc R . .
C19 C 0.2237(7) 0.4188(4) 0.6193(3) 0.0326(15) Uani 1 1 d . . .
H19 H 0.1632 0.4637 0.6198 0.039 Uiso 1 1 calc R . .
C20 C 0.3290(7) 0.2779(4) 0.5038(4) 0.0361(16) Uani 1 1 d . . .
C21 C 0.3439(7) 0.2390(4) 0.4602(4) 0.0357(16) Uani 1 1 d . . .
C22 C 0.3629(6) 0.1881(4) 0.4120(3) 0.0287(14) Uani 1 1 d . . .
C23 C 0.4437(7) 0.1180(4) 0.4276(4) 0.0356(16) Uani 1 1 d . . .
H23 H 0.4914 0.1042 0.4698 0.043 Uiso 1 1 calc R . .
C24 C 0.4538(7) 0.0686(4) 0.3810(4) 0.0354(16) Uani 1 1 d . . .
H24 H 0.5105 0.0214 0.3899 0.043 Uiso 1 1 calc R . .
C25 C 0.3802(6) 0.0891(3) 0.3216(3) 0.0262(13) Uani 1 1 d . . .
H25 H 0.3844 0.0542 0.2908 0.031 Uiso 1 1 calc R . .
C26 C 0.2956(6) 0.2060(4) 0.3487(3) 0.0263(13) Uani 1 1 d . . .
H26 H 0.2436 0.2546 0.3361 0.032 Uiso 1 1 calc R . .
C27 C 0.0050(7) 0.4379(5) 0.8580(4) 0.0437(18) Uani 1 1 d . . .
H27A H -0.0081 0.4894 0.8278 0.052 Uiso 1 1 calc R . .
H27B H -0.0719 0.4165 0.8547 0.052 Uiso 1 1 calc R . .
C28 C 0.0155(8) 0.4455(5) 0.9337(4) 0.050(2) Uani 1 1 d . . .
H28A H -0.0615 0.4775 0.9480 0.075 Uiso 1 1 calc R . .
H28B H 0.0891 0.4687 0.9378 0.075 Uiso 1 1 calc R . .
H28C H 0.0258 0.3953 0.9648 0.075 Uiso 1 1 calc R . .
C29 C 0.2056(8) 0.3052(4) 0.8936(4) 0.0400(17) Uani 1 1 d . . .
H29A H 0.2375 0.3282 0.9297 0.048 Uiso 1 1 calc R . .
H29B H 0.1384 0.2776 0.9165 0.048 Uiso 1 1 calc R . .
C30 C 0.3119(10) 0.2503(5) 0.8685(5) 0.058(2) Uani 1 1 d . . .
H30A H 0.3456 0.2111 0.9090 0.086 Uiso 1 1 calc R . .
H30B H 0.3793 0.2774 0.8466 0.086 Uiso 1 1 calc R . .
H30C H 0.2802 0.2267 0.8335 0.086 Uiso 1 1 calc R . .
C31 C 0.0634(8) 0.3323(5) 0.7640(4) 0.0467(19) Uani 1 1 d . . .
H31A H 0.0085 0.3714 0.7302 0.056 Uiso 1 1 calc R . .
H31B H 0.1303 0.3054 0.7359 0.056 Uiso 1 1 calc R . .
C32 C -0.0166(9) 0.2753(5) 0.8042(5) 0.058(2) Uani 1 1 d . . .
H32A H -0.0533 0.2527 0.7701 0.087 Uiso 1 1 calc R . .
H32B H -0.0849 0.3014 0.8311 0.087 Uiso 1 1 calc R . .
H32C H 0.0371 0.2354 0.8369 0.087 Uiso 1 1 calc R . .
C33 C 0.5977(9) 0.4810(7) 0.7627(6) 0.069(3) Uani 1 1 d . . .
H33A H 0.6629 0.5080 0.7361 0.083 Uiso 1 1 calc R . .
H33B H 0.5838 0.4964 0.8093 0.083 Uiso 1 1 calc R . .
C34 C 0.6468(11) 0.3977(9) 0.7745(8) 0.106(5) Uani 1 1 d . . .
H34A H 0.7260 0.3858 0.8006 0.159 Uiso 1 1 calc R . .
H34B H 0.6627 0.3820 0.7286 0.159 Uiso 1 1 calc R . .
H34C H 0.5840 0.3705 0.8021 0.159 Uiso 1 1 calc R . .
C35 C 0.4197(12) 0.6109(5) 0.7137(6) 0.070(3) Uani 1 1 d . . .
H35A H 0.4023 0.6183 0.7632 0.084 Uiso 1 1 calc R . .
H35B H 0.4970 0.6316 0.6962 0.084 Uiso 1 1 calc R . .
C36 C 0.3126(14) 0.6531(7) 0.6695(8) 0.100(4) Uani 1 1 d . . .
H36A H 0.3003 0.7069 0.6719 0.151 Uiso 1 1 calc R . .
H36B H 0.2356 0.6332 0.6868 0.151 Uiso 1 1 calc R . .
H36C H 0.3306 0.6475 0.6201 0.151 Uiso 1 1 calc R . .
C37 C 0.4932(11) 0.5026(6) 0.6233(5) 0.065(3) Uani 1 1 d . . .
H37A H 0.5350 0.4495 0.6242 0.078 Uiso 1 1 calc R . .
H37B H 0.4146 0.5116 0.5961 0.078 Uiso 1 1 calc R . .
C38 C 0.5781(17) 0.5525(9) 0.5828(6) 0.121(6) Uani 1 1 d . . .
H38A H 0.5946 0.5412 0.5351 0.182 Uiso 1 1 calc R . .
H38B H 0.6583 0.5434 0.6075 0.182 Uiso 1 1 calc R . .
H38C H 0.5373 0.6056 0.5790 0.182 Uiso 1 1 calc R . .
C39 C 0.0282(8) 0.1329(6) 0.3840(4) 0.055(2) Uani 1 1 d . . .
H39A H -0.0253 0.0981 0.4114 0.065 Uiso 1 1 calc R . .
H39B H 0.1156 0.1157 0.4017 0.065 Uiso 1 1 calc R . .
C40 C -0.0204(10) 0.2119(7) 0.3975(6) 0.077(3) Uani 1 1 d . . .
H40A H -0.0183 0.2113 0.4485 0.115 Uiso 1 1 calc R . .
H40B H -0.1077 0.2291 0.3812 0.115 Uiso 1 1 calc R . .
H40C H 0.0334 0.2466 0.3715 0.115 Uiso 1 1 calc R . .
C41 C -0.1344(7) 0.1569(5) 0.2636(4) 0.0388(17) Uani 1 1 d . . .
H41A H -0.1578 0.2121 0.2620 0.047 Uiso 1 1 calc R . .
H41B H -0.1401 0.1488 0.2147 0.047 Uiso 1 1 calc R . .
C42 C -0.2329(8) 0.1180(6) 0.3105(5) 0.061(3) Uani 1 1 d . . .
H42A H -0.3173 0.1383 0.2907 0.091 Uiso 1 1 calc R . .
H42B H -0.2319 0.1277 0.3587 0.091 Uiso 1 1 calc R . .
H42C H -0.2125 0.0633 0.3120 0.091 Uiso 1 1 calc R . .
C43 C 0.0710(9) 0.0253(5) 0.2957(5) 0.059(2) Uani 1 1 d . . .
H43A H 0.1521 0.0066 0.3208 0.071 Uiso 1 1 calc R . .
H43B H 0.0053 0.0007 0.3246 0.071 Uiso 1 1 calc R . .
C44 C 0.0845(12) 0.0016(6) 0.2254(6) 0.077(3) Uani 1 1 d . . .
H44A H 0.1068 -0.0537 0.2327 0.115 Uiso 1 1 calc R . .
H44B H 0.1513 0.0243 0.1969 0.115 Uiso 1 1 calc R . .
H44C H 0.0041 0.0189 0.2004 0.115 Uiso 1 1 calc R . .
C45 C 0.2805(8) 0.3329(4) 0.0968(4) 0.0405(17) Uani 1 1 d . . .
H45A H 0.3456 0.3454 0.0598 0.049 Uiso 1 1 calc R . .
H45B H 0.1987 0.3405 0.0728 0.049 Uiso 1 1 calc R . .
C46 C 0.2688(10) 0.3862(5) 0.1472(5) 0.059(2) Uani 1 1 d . . .
H46A H 0.2461 0.4385 0.1209 0.088 Uiso 1 1 calc R . .
H46B H 0.3499 0.3798 0.1705 0.088 Uiso 1 1 calc R . .
H46C H 0.2028 0.3751 0.1831 0.088 Uiso 1 1 calc R . .
C47 C 0.4775(7) 0.2258(5) 0.1778(4) 0.0431(18) Uani 1 1 d . . .
H47A H 0.4656 0.2523 0.2183 0.052 Uiso 1 1 calc R . .
H47B H 0.5099 0.1715 0.1971 0.052 Uiso 1 1 calc R . .
C48 C 0.5789(8) 0.2572(6) 0.1273(5) 0.057(2) Uani 1 1 d . . .
H48A H 0.6575 0.2504 0.1530 0.085 Uiso 1 1 calc R . .
H48B H 0.5495 0.3113 0.1086 0.085 Uiso 1 1 calc R . .
H48C H 0.5945 0.2301 0.0878 0.085 Uiso 1 1 calc R . .
C49 C 0.3551(8) 0.1843(5) 0.0660(4) 0.0443(19) Uani 1 1 d . . .
H49A H 0.2788 0.1963 0.0364 0.053 Uiso 1 1 calc R . .
H49B H 0.4250 0.2032 0.0361 0.053 Uiso 1 1 calc R . .
C50 C 0.3908(10) 0.0988(5) 0.0894(6) 0.063(3) Uani 1 1 d . . .
H50A H 0.4060 0.0755 0.0475 0.095 Uiso 1 1 calc R . .
H50B H 0.3214 0.0794 0.1185 0.095 Uiso 1 1 calc R . .
H50C H 0.4678 0.0863 0.1175 0.095 Uiso 1 1 calc R . .
C52 C 0.2700(16) 0.0337(7) 0.8810(9) 0.119(6) Uani 1 1 d . . .
H52A H 0.3540 0.0268 0.9024 0.142 Uiso 1 1 calc R . .
H52B H 0.2725 0.0678 0.8340 0.142 Uiso 1 1 calc R . .
C53 C 0.2006(12) 0.1399(8) 0.6250(6) 0.084(4) Uani 1 1 d . . .
H53A H 0.2896 0.1262 0.6406 0.100 Uiso 1 1 calc R . .
H53B H 0.1876 0.1933 0.5990 0.100 Uiso 1 1 calc R . .
C54 C 0.657(2) 0.1243(11) 0.8648(10) 0.142(7) Uiso 1 1 d . . .
H54A H 0.5750 0.1108 0.8559 0.171 Uiso 1 1 calc R . .
H54B H 0.7234 0.0789 0.8645 0.171 Uiso 1 1 calc R . .

loop_
_atom_site_aniso_label
_atom_site_aniso_U_11
_atom_site_aniso_U_22
_atom_site_aniso_U_33
_atom_site_aniso_U_23
_atom_site_aniso_U_13
_atom_site_aniso_U_12
Pt1 0.02310(13) 0.02412(13) 0.02226(13) -0.00625(9) 0.00033(9) -0.00214(9)
Pt2 0.02176(13) 0.02363(13) 0.02113(12) -0.00423(9) -0.00106(9) -0.00118(9)
Cl1 0.0826(18) 0.0742(16) 0.0500(13) -0.0044(12) 0.0072(12) -0.0096(14)
Cl2 0.0682(18) 0.0782(19) 0.103(2) -0.0025(17) 0.0148(16) -0.0002(15)
C51 0.057(6) 0.092(8) 0.064(6) -0.017(6) -0.002(5) -0.013(6)
Cl3 0.120(3) 0.102(3) 0.223(5) -0.088(3) -0.086(3) 0.014(2)
Cl4 0.187(5) 0.093(3) 0.184(5) -0.029(3) 0.095(4) -0.003(3)
Cl5 0.183(5) 0.151(4) 0.140(4) -0.080(3) 0.082(3) -0.088(4)
Cl6 0.176(4) 0.099(2) 0.0549(16) -0.0198(15) 0.0103(19) -0.074(2)
Cl7 0.168(6) 0.419(13) 0.200(7) -0.213(8) -0.026(5) 0.023(7)
Cl8 0.124(5) 0.109(4) 0.582(18) 0.008(7) 0.040(7) -0.045(4)
P1 0.0271(9) 0.0354(9) 0.0313(9) -0.0117(7) 0.0039(7) -0.0095(7)
P2 0.0406(11) 0.0377(10) 0.0351(10) -0.0098(8) 0.0109(8) -0.0157(8)
P3 0.0271(9) 0.0331(9) 0.0295(9) -0.0003(7) 0.0017(7) -0.0050(7)
P4 0.0263(9) 0.0346(9) 0.0271(8) -0.0024(7) 0.0008(7) -0.0043(7)
N3 0.178(12) 0.048(5) 0.062(6) -0.019(5) -0.018(7) 0.048(6)
O1 0.199(12) 0.090(7) 0.082(6) -0.027(5) 0.033(7) 0.003(7)
O2 0.265(16) 0.080(7) 0.120(9) -0.047(6) -0.076(10) 0.030(8)
O3 0.086(5) 0.050(4) 0.076(5) -0.027(3) 0.019(4) -0.005(4)
N4 0.055(6) 0.094(9) 0.194(14) -0.058(9) -0.027(8) 0.010(6)
O4 0.182(12) 0.068(6) 0.129(9) -0.010(6) 0.036(8) 0.033(7)
O5 0.174(16) 0.35(3) 0.227(19) 0.046(17) -0.080(14) -0.130(18)
O6 0.160(15) 0.24(2) 0.83(6) -0.39(3) -0.14(2) 0.089(14)
N1 0.030(3) 0.028(3) 0.026(3) -0.008(2) 0.002(2) -0.003(2)
N2 0.025(3) 0.029(3) 0.021(2) -0.005(2) -0.001(2) -0.004(2)
C1 0.018(3) 0.029(3) 0.027(3) -0.008(3) 0.003(2) -0.005(2)
C2 0.022(3) 0.026(3) 0.031(3) -0.003(3) 0.000(3) 0.000(2)
C3 0.018(3) 0.029(3) 0.024(3) 0.000(2) -0.002(2) -0.006(2)
C4 0.019(3) 0.028(3) 0.019(3) -0.002(2) -0.002(2) -0.006(2)
C5 0.018(3) 0.035(3) 0.023(3) -0.002(3) -0.004(2) -0.008(3)
C6 0.026(3) 0.036(4) 0.021(3) -0.007(3) -0.003(2) -0.008(3)
C7 0.022(3) 0.031(3) 0.023(3) -0.003(2) -0.002(2) -0.008(3)
C8 0.030(3) 0.032(3) 0.028(3) -0.013(3) 0.004(3) -0.008(3)
C9 0.031(4) 0.029(3) 0.025(3) -0.009(3) -0.001(3) 0.001(3)
C10 0.026(3) 0.029(3) 0.022(3) -0.002(2) 0.000(2) -0.007(3)
C11 0.023(3) 0.027(3) 0.021(3) -0.006(2) 0.001(2) -0.006(2)
C12 0.017(3) 0.025(3) 0.023(3) -0.002(2) 0.001(2) -0.005(2)
C13 0.018(3) 0.026(3) 0.022(3) -0.006(2) 0.002(2) -0.006(2)
C14 0.021(3) 0.026(3) 0.021(3) -0.004(2) -0.001(2) -0.003(2)
C15 0.038(4) 0.031(4) 0.028(3) -0.007(3) -0.005(3) 0.002(3)
C16 0.046(4) 0.029(3) 0.029(3) -0.011(3) 0.001(3) -0.002(3)
C17 0.039(4) 0.033(4) 0.029(3) -0.010(3) 0.003(3) -0.012(3)
C18 0.035(4) 0.038(4) 0.029(3) -0.006(3) -0.009(3) -0.002(3)
C19 0.036(4) 0.037(4) 0.026(3) -0.010(3) -0.004(3) -0.005(3)
C20 0.044(4) 0.041(4) 0.028(3) -0.011(3) 0.004(3) -0.015(3)
C21 0.040(4) 0.036(4) 0.035(4) -0.010(3) -0.002(3) -0.011(3)
C22 0.027(3) 0.031(3) 0.028(3) -0.007(3) 0.003(3) -0.005(3)
C23 0.036(4) 0.040(4) 0.029(3) -0.003(3) -0.009(3) -0.005(3)
C24 0.031(4) 0.033(4) 0.040(4) -0.006(3) -0.008(3) 0.002(3)
C25 0.026(3) 0.023(3) 0.030(3) -0.010(3) 0.000(3) -0.001(2)
C26 0.028(3) 0.026(3) 0.025(3) -0.008(2) 0.004(2) -0.003(3)
C27 0.039(4) 0.054(5) 0.044(4) -0.020(4) 0.015(3) -0.017(4)
C28 0.042(5) 0.068(6) 0.048(5) -0.025(4) 0.016(4) -0.023(4)
C29 0.046(5) 0.038(4) 0.036(4) -0.006(3) 0.008(3) -0.013(3)
C30 0.073(6) 0.050(5) 0.041(5) 0.000(4) 0.008(4) -0.002(5)
C31 0.042(5) 0.061(5) 0.047(5) -0.023(4) 0.002(4) -0.021(4)
C32 0.049(5) 0.066(6) 0.075(6) -0.037(5) 0.012(5) -0.029(5)
C33 0.048(6) 0.109(9) 0.062(6) -0.022(6) 0.004(5) -0.039(6)
C34 0.044(6) 0.148(14) 0.112(11) -0.022(10) -0.024(7) 0.021(7)
C35 0.106(9) 0.051(6) 0.059(6) -0.013(5) 0.026(6) -0.036(6)
C36 0.103(11) 0.077(9) 0.103(10) 0.007(7) 0.013(8) 0.000(8)
C37 0.083(7) 0.077(7) 0.043(5) -0.024(5) 0.032(5) -0.035(6)
C38 0.193(16) 0.142(13) 0.063(7) -0.046(8) 0.074(9) -0.113(12)
C39 0.035(4) 0.093(7) 0.030(4) 0.004(4) 0.001(3) -0.016(4)
C40 0.055(6) 0.126(10) 0.060(6) -0.048(7) 0.013(5) -0.013(6)
C41 0.025(4) 0.057(5) 0.032(4) 0.000(3) 0.001(3) -0.015(3)
C42 0.043(5) 0.083(7) 0.051(5) 0.014(5) -0.007(4) -0.027(5)
C43 0.054(6) 0.042(5) 0.073(6) 0.008(4) 0.012(5) -0.011(4)
C44 0.091(8) 0.049(6) 0.094(8) -0.026(6) 0.017(7) -0.018(6)
C45 0.042(4) 0.037(4) 0.038(4) 0.008(3) 0.005(3) -0.014(3)
C46 0.070(6) 0.042(5) 0.065(6) -0.012(4) 0.002(5) -0.009(4)
C47 0.028(4) 0.057(5) 0.042(4) 0.001(4) -0.002(3) -0.014(3)
C48 0.030(4) 0.076(6) 0.062(6) 0.004(5) 0.006(4) -0.026(4)
C49 0.047(5) 0.057(5) 0.034(4) -0.018(4) 0.011(3) -0.014(4)
C50 0.069(6) 0.052(5) 0.072(6) -0.031(5) 0.008(5) -0.002(5)
C52 0.133(13) 0.062(8) 0.158(15) -0.035(9) 0.048(11) -0.012(8)
C53 0.083(8) 0.108(10) 0.080(8) -0.036(7) 0.019(6) -0.056(7)

loop_
_atom_type_symbol
_atom_type_description
_atom_type_scat_dispersion_real
_atom_type_scat_dispersion_imag
_atom_type_scat_source
C C 0.0033 0.0016 'International Tables Vol C Tables 4.2.6.8 and 6.1.1.4'
H H 0.0000 0.0000 'International Tables Vol C Tables 4.2.6.8 and 6.1.1.4'
N N 0.0061 0.0033 'International Tables Vol C Tables 4.2.6.8 and 6.1.1.4'
O O 0.0106 0.0060 'International Tables Vol C Tables 4.2.6.8 and 6.1.1.4'
P P 0.1023 0.0942 'International Tables Vol C Tables 4.2.6.8 and 6.1.1.4'
Cl Cl 0.1484 0.1585 'International Tables Vol C Tables 4.2.6.8 and 6.1.1.4'
Pt Pt -1.7033 8.3905 'International Tables Vol C Tables 4.2.6.8 and 6.1.1.4'

loop_
_geom_angle_atom_site_label_1
_geom_angle_atom_site_label_2
_geom_angle_atom_site_label_3
_geom_angle
_geom_angle_site_symmetry_1
_geom_angle_site_symmetry_3
_geom_angle_publ_flag
C1 Pt1 N1 179.3(2) . . ?
C1 Pt1 P2 88.12(18) . . ?
N1 Pt1 P2 91.97(16) . . ?
C1 Pt1 P1 87.57(18) . . ?
N1 Pt1 P1 92.33(16) . . ?
P2 Pt1 P1 175.46(6) . . ?
C10 Pt2 N2 173.8(2) 2_566 . ?
C10 Pt2 P4 87.71(18) 2_566 . ?
N2 Pt2 P4 93.48(15) . . ?
C10 Pt2 P3 89.75(18) 2_566 . ?
N2 Pt2 P3 89.78(15) . . ?
P4 Pt2 P3 172.65(6) . . ?
Cl2 C51 Cl1 109.8(6) . . ?
Cl2 C51 H51A 109.7 . . ?
Cl1 C51 H51A 109.7 . . ?
Cl2 C51 H51B 109.7 . . ?
Cl1 C51 H51B 109.7 . . ?
H51A C51 H51B 108.2 . . ?
Cl10 C55 Cl9 112.0(10) . . ?
Cl10 C55 H55A 109.2 . . ?
Cl9 C55 H55A 109.2 . . ?
Cl10 C55 H55B 109.2 . . ?
Cl9 C55 H55B 109.2 . . ?
H55A C55 H55B 107.9 . . ?
Cl12 C56 Cl11 112.5(14) . . ?
Cl12 C56 H56A 109.1 . . ?
Cl11 C56 H56A 109.1 . . ?
Cl12 C56 H56B 109.1 . . ?
Cl11 C56 H56B 109.1 . . ?
H56A C56 H56B 107.8 . . ?
C29 P1 C27 106.5(4) . . ?
C29 P1 C31 105.5(4) . . ?
C27 P1 C31 103.5(4) . . ?
C29 P1 Pt1 111.3(3) . . ?
C27 P1 Pt1 115.2(3) . . ?
C31 P1 Pt1 114.1(3) . . ?
C35 P2 C37 106.1(5) . . ?
C35 P2 C33 99.8(6) . . ?
C37 P2 C33 104.8(5) . . ?
C35 P2 Pt1 117.0(4) . . ?
C37 P2 Pt1 114.5(3) . . ?
C33 P2 Pt1 113.0(3) . . ?
C41 P3 C43 108.4(4) . . ?
C41 P3 C39 105.4(4) . . ?
C43 P3 C39 101.2(5) . . ?
C41 P3 Pt2 116.3(2) . . ?
C43 P3 Pt2 109.5(3) . . ?
C39 P3 Pt2 114.8(3) . . ?
C47 P4 C49 104.9(4) . . ?
C47 P4 C45 104.9(4) . . ?
C49 P4 C45 103.6(4) . . ?
C47 P4 Pt2 114.2(3) . . ?
C49 P4 Pt2 112.1(3) . . ?
C45 P4 Pt2 116.1(3) . . ?
O2 N3 O3 125.3(10) . . ?
O2 N3 O1 112.4(11) . . ?
O3 N3 O1 120.2(10) . . ?
O6 N4 O4 124.1(14) . . ?
O6 N4 O5 123.6(16) . . ?
O4 N4 O5 111.8(16) . . ?
C19 N1 C15 118.0(6) . . ?
C19 N1 Pt1 122.8(4) . . ?
C15 N1 Pt1 119.2(4) . . ?
C26 N2 C25 119.2(5) . . ?
C26 N2 Pt2 117.3(4) . . ?
C25 N2 Pt2 123.3(4) . . ?
C14 C1 C2 117.1(6) . . ?
C14 C1 Pt1 121.8(5) . . ?
C2 C1 Pt1 121.1(5) . . ?
C3 C2 C1 121.4(6) . . ?
C3 C2 H2 119.3 . . ?
C1 C2 H2 119.3 . . ?
C2 C3 C4 120.9(6) . . ?
C2 C3 H3 119.6 . . ?
C4 C3 H3 119.6 . . ?
C3 C4 C13 118.6(5) . . ?
C3 C4 C5 121.4(5) . . ?
C13 C4 C5 119.9(6) . . ?
C6 C5 C4 121.2(6) . . ?
C6 C5 H5 119.4 . . ?
C4 C5 H5 119.4 . . ?
C5 C6 C7 121.5(6) . . ?
C5 C6 H6 119.3 . . ?
C7 C6 H6 119.3 . . ?
C8 C7 C12 118.5(6) . . ?
C8 C7 C6 122.4(6) . . ?
C12 C7 C6 119.0(6) . . ?
C9 C8 C7 121.5(6) . . ?
C9 C8 H8 119.2 . . ?
C7 C8 H8 119.2 . . ?
C8 C9 C10 121.4(6) . . ?
C8 C9 H9 119.3 . . ?
C10 C9 H9 119.3 . . ?
C11 C10 C9 117.0(6) . . ?
C11 C10 Pt2 117.0(4) . 2_566 ?
C9 C10 Pt2 125.9(5) . 2_566 ?
C10 C11 C12 123.3(6) . . ?
C10 C11 H11 118.4 . . ?
C12 C11 H11 118.4 . . ?
C11 C12 C7 118.1(6) . . ?
C11 C12 C13 122.6(5) . . ?
C7 C12 C13 119.3(5) . . ?
C14 C13 C4 119.1(5) . . ?
C14 C13 C12 122.3(5) . . ?
C4 C13 C12 118.6(5) . . ?
C1 C14 C13 122.9(6) . . ?
C1 C14 H14 118.6 . . ?
C13 C14 H14 118.6 . . ?
N1 C15 C16 123.3(6) . . ?
N1 C15 H15 118.3 . . ?
C16 C15 H15 118.3 . . ?
C15 C16 C17 118.3(6) . . ?
C15 C16 H16 120.8 . . ?
C17 C16 H16 120.8 . . ?
C18 C17 C16 118.8(6) . . ?
C18 C17 C20 123.3(7) . . ?
C16 C17 C20 117.9(7) . . ?
C19 C18 C17 118.7(6) . . ?
C19 C18 H18 120.7 . . ?
C17 C18 H18 120.7 . . ?
N1 C19 C18 122.9(7) . . ?
N1 C19 H19 118.5 . . ?
C18 C19 H19 118.5 . . ?
C21 C20 C17 174.7(8) . . ?
C20 C21 C22 176.1(8) . . ?
C23 C22 C26 118.1(6) . . ?
C23 C22 C21 121.5(6) . . ?
C26 C22 C21 120.4(6) . . ?
C24 C23 C22 119.5(6) . . ?
C24 C23 H23 120.3 . . ?
C22 C23 H23 120.3 . . ?
C25 C24 C23 118.9(6) . . ?
C25 C24 H24 120.6 . . ?
C23 C24 H24 120.6 . . ?
N2 C25 C24 122.5(6) . . ?
N2 C25 H25 118.8 . . ?
C24 C25 H25 118.8 . . ?
N2 C26 C22 121.8(6) . . ?
N2 C26 H26 119.1 . . ?
C22 C26 H26 119.1 . . ?
C28 C27 P1 116.8(6) . . ?
C28 C27 H27A 108.1 . . ?
P1 C27 H27A 108.1 . . ?
C28 C27 H27B 108.1 . . ?
P1 C27 H27B 108.1 . . ?
H27A C27 H27B 107.3 . . ?
C27 C28 H28A 109.5 . . ?
C27 C28 H28B 109.5 . . ?
H28A C28 H28B 109.5 . . ?
C27 C28 H28C 109.5 . . ?
H28A C28 H28C 109.5 . . ?
H28B C28 H28C 109.5 . . ?
C30 C29 P1 111.5(5) . . ?
C30 C29 H29A 109.3 . . ?
P1 C29 H29A 109.3 . . ?
C30 C29 H29B 109.3 . . ?
P1 C29 H29B 109.3 . . ?
H29A C29 H29B 108.0 . . ?
C29 C30 H30A 109.5 . . ?
C29 C30 H30B 109.5 . . ?
H30A C30 H30B 109.5 . . ?
C29 C30 H30C 109.5 . . ?
H30A C30 H30C 109.5 . . ?
H30B C30 H30C 109.5 . . ?
C32 C31 P1 114.9(6) . . ?
C32 C31 H31A 108.6 . . ?
P1 C31 H31A 108.6 . . ?
C32 C31 H31B 108.6 . . ?
P1 C31 H31B 108.6 . . ?
H31A C31 H31B 107.5 . . ?
C31 C32 H32A 109.5 . . ?
C31 C32 H32B 109.5 . . ?
H32A C32 H32B 109.5 . . ?
C31 C32 H32C 109.5 . . ?
H32A C32 H32C 109.5 . . ?
H32B C32 H32C 109.5 . . ?
C34 C33 P2 113.9(8) . . ?
C34 C33 H33A 108.8 . . ?
P2 C33 H33A 108.8 . . ?
C34 C33 H33B 108.8 . . ?
P2 C33 H33B 108.8 . . ?
H33A C33 H33B 107.7 . . ?
C33 C34 H34A 109.5 . . ?
C33 C34 H34B 109.5 . . ?
H34A C34 H34B 109.5 . . ?
C33 C34 H34C 109.5 . . ?
H34A C34 H34C 109.5 . . ?
H34B C34 H34C 109.5 . . ?
C36 C35 P2 112.5(9) . . ?
C36 C35 H35A 109.1 . . ?
P2 C35 H35A 109.1 . . ?
C36 C35 H35B 109.1 . . ?
P2 C35 H35B 109.1 . . ?
H35A C35 H35B 107.8 . . ?
C35 C36 H36A 109.5 . . ?
C35 C36 H36B 109.5 . . ?
H36A C36 H36B 109.5 . . ?
C35 C36 H36C 109.5 . . ?
H36A C36 H36C 109.5 . . ?
H36B C36 H36C 109.5 . . ?
C38 C37 P2 118.8(8) . . ?
C38 C37 H37A 107.6 . . ?
P2 C37 H37A 107.6 . . ?
C38 C37 H37B 107.6 . . ?
P2 C37 H37B 107.6 . . ?
H37A C37 H37B 107.1 . . ?
C37 C38 H38A 109.5 . . ?
C37 C38 H38B 109.5 . . ?
H38A C38 H38B 109.5 . . ?
C37 C38 H38C 109.5 . . ?
H38A C38 H38C 109.5 . . ?
H38B C38 H38C 109.5 . . ?
C40 C39 P3 113.7(7) . . ?
C40 C39 H39A 108.8 . . ?
P3 C39 H39A 108.8 . . ?
C40 C39 H39B 108.8 . . ?
P3 C39 H39B 108.8 . . ?
H39A C39 H39B 107.7 . . ?
C39 C40 H40A 109.5 . . ?
C39 C40 H40B 109.5 . . ?
H40A C40 H40B 109.5 . . ?
C39 C40 H40C 109.5 . . ?
H40A C40 H40C 109.5 . . ?
H40B C40 H40C 109.5 . . ?
C42 C41 P3 116.7(6) . . ?
C42 C41 H41A 108.1 . . ?
P3 C41 H41A 108.1 . . ?
C42 C41 H41B 108.1 . . ?
P3 C41 H41B 108.1 . . ?
H41A C41 H41B 107.3 . . ?
C41 C42 H42A 109.5 . . ?
C41 C42 H42B 109.5 . . ?
H42A C42 H42B 109.5 . . ?
C41 C42 H42C 109.5 . . ?
H42A C42 H42C 109.5 . . ?
H42B C42 H42C 109.5 . . ?
C44 C43 P3 114.2(7) . . ?
C44 C43 H43A 108.7 . . ?
P3 C43 H43A 108.7 . . ?
C44 C43 H43B 108.7 . . ?
P3 C43 H43B 108.7 . . ?
H43A C43 H43B 107.6 . . ?
C43 C44 H44A 109.5 . . ?
C43 C44 H44B 109.5 . . ?
H44A C44 H44B 109.5 . . ?
C43 C44 H44C 109.5 . . ?
H44A C44 H44C 109.5 . . ?
H44B C44 H44C 109.5 . . ?
C46 C45 P4 113.2(6) . . ?
C46 C45 H45A 108.9 . . ?
P4 C45 H45A 108.9 . . ?
C46 C45 H45B 108.9 . . ?
P4 C45 H45B 108.9 . . ?
H45A C45 H45B 107.7 . . ?
C45 C46 H46A 109.5 . . ?
C45 C46 H46B 109.5 . . ?
H46A C46 H46B 109.5 . . ?
C45 C46 H46C 109.5 . . ?
H46A C46 H46C 109.5 . . ?
H46B C46 H46C 109.5 . . ?
C48 C47 P4 116.3(6) . . ?
C48 C47 H47A 108.2 . . ?
P4 C47 H47A 108.2 . . ?
C48 C47 H47B 108.2 . . ?
P4 C47 H47B 108.2 . . ?
H47A C47 H47B 107.4 . . ?
C47 C48 H48A 109.5 . . ?
C47 C48 H48B 109.5 . . ?
H48A C48 H48B 109.5 . . ?
C47 C48 H48C 109.5 . . ?
H48A C48 H48C 109.5 . . ?
H48B C48 H48C 109.5 . . ?
C50 C49 P4 113.3(6) . . ?
C50 C49 H49A 108.9 . . ?
P4 C49 H49A 108.9 . . ?
C50 C49 H49B 108.9 . . ?
P4 C49 H49B 108.9 . . ?
H49A C49 H49B 107.7 . . ?
C49 C50 H50A 109.5 . . ?
C49 C50 H50B 109.5 . . ?
H50A C50 H50B 109.5 . . ?
C49 C50 H50C 109.5 . . ?
H50A C50 H50C 109.5 . . ?
H50B C50 H50C 109.5 . . ?
Cl4 C52 Cl3 115.8(9) . . ?
Cl4 C52 H52A 108.3 . . ?
Cl3 C52 H52A 108.3 . . ?
Cl4 C52 H52B 108.3 . . ?
Cl3 C52 H52B 108.3 . . ?
H52A C52 H52B 107.4 . . ?
Cl5 C53 Cl6 116.5(6) . . ?
Cl5 C53 H53A 108.2 . . ?
Cl6 C53 H53A 108.2 . . ?
Cl5 C53 H53B 108.2 . . ?
Cl6 C53 H53B 108.2 . . ?
H53A C53 H53B 107.3 . . ?
Cl7 C54 Cl8 115.0(13) . . ?
Cl7 C54 H54A 108.5 . . ?
Cl8 C54 H54A 108.5 . . ?
Cl7 C54 H54B 108.5 . . ?
Cl8 C54 H54B 108.5 . . ?
H54A C54 H54B 107.5 . . ?

loop_
_geom_bond_atom_site_label_1
_geom_bond_atom_site_label_2
_geom_bond_distance
_geom_bond_site_symmetry_2
_geom_bond_publ_flag
Pt1 C1 2.016(6) . ?
Pt1 N1 2.109(5) . ?
Pt1 P2 2.3060(19) . ?
Pt1 P1 2.3093(18) . ?
Pt2 C10 2.022(6) 2_566 ?
Pt2 N2 2.124(5) . ?
Pt2 P4 2.2932(18) . ?
Pt2 P3 2.3097(18) . ?
Cl1 C51 1.761(11) . ?
Cl2 C51 1.749(10) . ?
C51 H51A 0.9900 . ?
C51 H51B 0.9900 . ?
Cl9 C55 1.770(17) . ?
Cl10 C55 1.746(16) . ?
C55 H55A 0.9900 . ?
C55 H55B 0.9900 . ?
Cl11 C56 1.774(19) . ?
Cl12 C56 1.759(19) . ?
C56 H56A 0.9900 . ?
C56 H56B 0.9900 . ?
Cl3 C52 1.704(14) . ?
Cl4 C52 1.687(14) . ?
Cl5 C53 1.701(12) . ?
Cl6 C53 1.714(11) . ?
Cl7 C54 1.634(19) . ?
Cl8 C54 1.78(2) . ?
P1 C29 1.821(8) . ?
P1 C27 1.828(8) . ?
P1 C31 1.833(7) . ?
P2 C35 1.798(10) . ?
P2 C37 1.799(8) . ?
P2 C33 1.850(10) . ?
P3 C41 1.807(7) . ?
P3 C43 1.812(9) . ?
P3 C39 1.833(8) . ?
P4 C47 1.818(7) . ?
P4 C49 1.821(7) . ?
P4 C45 1.823(7) . ?
N3 O2 1.200(11) . ?
N3 O3 1.201(10) . ?
N3 O1 1.243(12) . ?
N4 O6 1.133(13) . ?
N4 O4 1.198(12) . ?
N4 O5 1.209(14) . ?
N1 C19 1.332(8) . ?
N1 C15 1.335(8) . ?
N2 C26 1.342(8) . ?
N2 C25 1.343(8) . ?
C1 C14 1.380(8) . ?
C1 C2 1.424(9) . ?
C2 C3 1.377(9) . ?
C2 H2 0.9500 . ?
C3 C4 1.407(9) . ?
C3 H3 0.9500 . ?
C4 C13 1.413(8) . ?
C4 C5 1.435(8) . ?
C5 C6 1.351(9) . ?
C5 H5 0.9500 . ?
C6 C7 1.438(8) . ?
C6 H6 0.9500 . ?
C7 C8 1.396(9) . ?
C7 C12 1.424(8) . ?
C8 C9 1.373(9) . ?
C8 H8 0.9500 . ?
C9 C10 1.411(9) . ?
C9 H9 0.9500 . ?
C10 C11 1.380(9) . ?
C10 Pt2 2.022(6) 2_566 ?
C11 C12 1.408(8) . ?
C11 H11 0.9500 . ?
C12 C13 1.470(8) . ?
C13 C14 1.404(8) . ?
C14 H14 0.9500 . ?
C15 C16 1.376(9) . ?
C15 H15 0.9500 . ?
C16 C17 1.393(10) . ?
C16 H16 0.9500 . ?
C17 C18 1.383(10) . ?
C17 C20 1.434(9) . ?
C18 C19 1.383(9) . ?
C18 H18 0.9500 . ?
C19 H19 0.9500 . ?
C20 C21 1.194(10) . ?
C21 C22 1.425(9) . ?
C22 C23 1.394(10) . ?
C22 C26 1.402(9) . ?
C23 C24 1.387(10) . ?
C23 H23 0.9500 . ?
C24 C25 1.375(9) . ?
C24 H24 0.9500 . ?
C25 H25 0.9500 . ?
C26 H26 0.9500 . ?
C27 C28 1.504(11) . ?
C27 H27A 0.9900 . ?
C27 H27B 0.9900 . ?
C28 H28A 0.9800 . ?
C28 H28B 0.9800 . ?
C28 H28C 0.9800 . ?
C29 C30 1.499(11) . ?
C29 H29A 0.9900 . ?
C29 H29B 0.9900 . ?
C30 H30A 0.9800 . ?
C30 H30B 0.9800 . ?
C30 H30C 0.9800 . ?
C31 C32 1.535(12) . ?
C31 H31A 0.9900 . ?
C31 H31B 0.9900 . ?
C32 H32A 0.9800 . ?
C32 H32B 0.9800 . ?
C32 H32C 0.9800 . ?
C33 C34 1.494(18) . ?
C33 H33A 0.9900 . ?
C33 H33B 0.9900 . ?
C34 H34A 0.9800 . ?
C34 H34B 0.9800 . ?
C34 H34C 0.9800 . ?
C35 C36 1.468(17) . ?
C35 H35A 0.9900 . ?
C35 H35B 0.9900 . ?
C36 H36A 0.9800 . ?
C36 H36B 0.9800 . ?
C36 H36C 0.9800 . ?
C37 C38 1.486(14) . ?
C37 H37A 0.9900 . ?
C37 H37B 0.9900 . ?
C38 H38A 0.9800 . ?
C38 H38B 0.9800 . ?
C38 H38C 0.9800 . ?
C39 C40 1.513(15) . ?
C39 H39A 0.9900 . ?
C39 H39B 0.9900 . ?
C40 H40A 0.9800 . ?
C40 H40B 0.9800 . ?
C40 H40C 0.9800 . ?
C41 C42 1.532(10) . ?
C41 H41A 0.9900 . ?
C41 H41B 0.9900 . ?
C42 H42A 0.9800 . ?
C42 H42B 0.9800 . ?
C42 H42C 0.9800 . ?
C43 C44 1.495(14) . ?
C43 H43A 0.9900 . ?
C43 H43B 0.9900 . ?
C44 H44A 0.9800 . ?
C44 H44B 0.9800 . ?
C44 H44C 0.9800 . ?
C45 C46 1.496(12) . ?
C45 H45A 0.9900 . ?
C45 H45B 0.9900 . ?
C46 H46A 0.9800 . ?
C46 H46B 0.9800 . ?
C46 H46C 0.9800 . ?
C47 C48 1.531(10) . ?
C47 H47A 0.9900 . ?
C47 H47B 0.9900 . ?
C48 H48A 0.9800 . ?
C48 H48B 0.9800 . ?
C48 H48C 0.9800 . ?
C49 C50 1.520(12) . ?
C49 H49A 0.9900 . ?
C49 H49B 0.9900 . ?
C50 H50A 0.9800 . ?
C50 H50B 0.9800 . ?
C50 H50C 0.9800 . ?
C52 H52A 0.9900 . ?
C52 H52B 0.9900 . ?
C53 H53A 0.9900 . ?
C53 H53B 0.9900 . ?
C54 H54A 0.9900 . ?
C54 H54B 0.9900 . ?

loop_
_geom_torsion_atom_site_label_1
_geom_torsion_atom_site_label_2
_geom_torsion_atom_site_label_3
_geom_torsion_atom_site_label_4
_geom_torsion
_geom_torsion_site_symmetry_1
_geom_torsion_site_symmetry_2
_geom_torsion_site_symmetry_3
_geom_torsion_site_symmetry_4
_geom_torsion_publ_flag
C1 Pt1 P1 C29 -73.9(3) . . . . ?
N1 Pt1 P1 C29 105.4(3) . . . . ?
P2 Pt1 P1 C29 -55.4(9) . . . . ?
C1 Pt1 P1 C27 47.5(3) . . . . ?
N1 Pt1 P1 C27 -133.2(3) . . . . ?
P2 Pt1 P1 C27 65.9(9) . . . . ?
C1 Pt1 P1 C31 167.0(4) . . . . ?
N1 Pt1 P1 C31 -13.8(4) . . . . ?
P2 Pt1 P1 C31 -174.6(9) . . . . ?
C1 Pt1 P2 C35 -48.0(5) . . . . ?
N1 Pt1 P2 C35 132.7(5) . . . . ?
P1 Pt1 P2 C35 -66.4(10) . . . . ?
C1 Pt1 P2 C37 -173.0(5) . . . . ?
N1 Pt1 P2 C37 7.7(5) . . . . ?
P1 Pt1 P2 C37 168.6(9) . . . . ?
C1 Pt1 P2 C33 67.1(4) . . . . ?
N1 Pt1 P2 C33 -112.2(4) . . . . ?
P1 Pt1 P2 C33 48.7(10) . . . . ?
C10 Pt2 P3 C41 -16.3(4) 2_566 . . . ?
N2 Pt2 P3 C41 157.5(3) . . . . ?
P4 Pt2 P3 C41 -86.1(6) . . . . ?
C10 Pt2 P3 C43 107.0(4) 2_566 . . . ?
N2 Pt2 P3 C43 -79.2(4) . . . . ?
P4 Pt2 P3 C43 37.2(6) . . . . ?
C10 Pt2 P3 C39 -139.9(4) 2_566 . . . ?
N2 Pt2 P3 C39 33.9(4) . . . . ?
P4 Pt2 P3 C39 150.3(5) . . . . ?
C10 Pt2 P4 C47 175.4(4) 2_566 . . . ?
N2 Pt2 P4 C47 1.5(4) . . . . ?
P3 Pt2 P4 C47 -114.7(6) . . . . ?
C10 Pt2 P4 C49 -65.6(4) 2_566 . . . ?
N2 Pt2 P4 C49 120.5(3) . . . . ?
P3 Pt2 P4 C49 4.4(6) . . . . ?
C10 Pt2 P4 C45 53.2(3) 2_566 . . . ?
N2 Pt2 P4 C45 -120.7(3) . . . . ?
P3 Pt2 P4 C45 123.1(5) . . . . ?
C1 Pt1 N1 C19 171(26) . . . . ?
P2 Pt1 N1 C19 -92.8(5) . . . . ?
P1 Pt1 N1 C19 88.7(5) . . . . ?
C1 Pt1 N1 C15 -9(19) . . . . ?
P2 Pt1 N1 C15 87.3(5) . . . . ?
P1 Pt1 N1 C15 -91.2(5) . . . . ?
C10 Pt2 N2 C26 -5(2) 2_566 . . . ?
P4 Pt2 N2 C26 96.3(4) . . . . ?
P3 Pt2 N2 C26 -90.3(4) . . . . ?
C10 Pt2 N2 C25 170.0(19) 2_566 . . . ?
P4 Pt2 N2 C25 -89.2(5) . . . . ?
P3 Pt2 N2 C25 84.2(5) . . . . ?
N1 Pt1 C1 C14 -175(100) . . . . ?
P2 Pt1 C1 C14 88.3(5) . . . . ?
P1 Pt1 C1 C14 -93.2(5) . . . . ?
N1 Pt1 C1 C2 5(19) . . . . ?
P2 Pt1 C1 C2 -91.6(5) . . . . ?
P1 Pt1 C1 C2 87.0(5) . . . . ?
C14 C1 C2 C3 -0.5(9) . . . . ?
Pt1 C1 C2 C3 179.3(5) . . . . ?
C1 C2 C3 C4 -2.1(9) . . . . ?
C2 C3 C4 C13 4.0(9) . . . . ?
C2 C3 C4 C5 -173.6(6) . . . . ?
C3 C4 C5 C6 178.3(6) . . . . ?
C13 C4 C5 C6 0.7(9) . . . . ?
C4 C5 C6 C7 3.1(10) . . . . ?
C5 C6 C7 C8 177.5(6) . . . . ?
C5 C6 C7 C12 -1.5(9) . . . . ?
C12 C7 C8 C9 1.6(10) . . . . ?
C6 C7 C8 C9 -177.4(6) . . . . ?
C7 C8 C9 C10 0.9(10) . . . . ?
C8 C9 C10 C11 -2.3(10) . . . . ?
C8 C9 C10 Pt2 177.8(5) . . . 2_566 ?
C9 C10 C11 C12 1.1(9) . . . . ?
Pt2 C10 C11 C12 -179.0(5) 2_566 . . . ?
C10 C11 C12 C7 1.4(9) . . . . ?
C10 C11 C12 C13 -178.6(6) . . . . ?
C8 C7 C12 C11 -2.7(9) . . . . ?
C6 C7 C12 C11 176.3(6) . . . . ?
C8 C7 C12 C13 177.3(6) . . . . ?
C6 C7 C12 C13 -3.7(9) . . . . ?
C3 C4 C13 C14 -3.4(9) . . . . ?
C5 C4 C13 C14 174.2(6) . . . . ?
C3 C4 C13 C12 176.5(5) . . . . ?
C5 C4 C13 C12 -5.8(8) . . . . ?
C11 C12 C13 C14 7.2(9) . . . . ?
C7 C12 C13 C14 -172.8(6) . . . . ?
C11 C12 C13 C4 -172.7(6) . . . . ?
C7 C12 C13 C4 7.3(8) . . . . ?
C2 C1 C14 C13 1.1(9) . . . . ?
Pt1 C1 C14 C13 -178.8(5) . . . . ?
C4 C13 C14 C1 0.9(9) . . . . ?
C12 C13 C14 C1 -179.0(6) . . . . ?
C19 N1 C15 C16 1.0(11) . . . . ?
Pt1 N1 C15 C16 -179.1(6) . . . . ?
N1 C15 C16 C17 0.0(11) . . . . ?
C15 C16 C17 C18 -0.6(11) . . . . ?
C15 C16 C17 C20 -179.1(7) . . . . ?
C16 C17 C18 C19 0.3(11) . . . . ?
C20 C17 C18 C19 178.6(7) . . . . ?
C15 N1 C19 C18 -1.4(11) . . . . ?
Pt1 N1 C19 C18 178.7(5) . . . . ?
C17 C18 C19 N1 0.8(11) . . . . ?
C18 C17 C20 C21 -159(9) . . . . ?
C16 C17 C20 C21 19(9) . . . . ?
C17 C20 C21 C22 19(19) . . . . ?
C20 C21 C22 C23 -33(12) . . . . ?
C20 C21 C22 C26 144(11) . . . . ?
C26 C22 C23 C24 -0.6(10) . . . . ?
C21 C22 C23 C24 176.4(7) . . . . ?
C22 C23 C24 C25 -2.2(11) . . . . ?
C26 N2 C25 C24 -0.2(10) . . . . ?
Pt2 N2 C25 C24 -174.6(5) . . . . ?
C23 C24 C25 N2 2.7(11) . . . . ?
C25 N2 C26 C22 -2.9(9) . . . . ?
Pt2 N2 C26 C22 171.9(5) . . . . ?
C23 C22 C26 N2 3.3(10) . . . . ?
C21 C22 C26 N2 -173.8(6) . . . . ?
C29 P1 C27 C28 32.4(7) . . . . ?
C31 P1 C27 C28 143.3(6) . . . . ?
Pt1 P1 C27 C28 -91.6(6) . . . . ?
C27 P1 C29 C30 176.3(6) . . . . ?
C31 P1 C29 C30 66.8(7) . . . . ?
Pt1 P1 C29 C30 -57.4(7) . . . . ?
C29 P1 C31 C32 44.9(7) . . . . ?
C27 P1 C31 C32 -66.8(7) . . . . ?
Pt1 P1 C31 C32 167.4(6) . . . . ?
C35 P2 C33 C34 177.8(9) . . . . ?
C37 P2 C33 C34 -72.5(10) . . . . ?
Pt1 P2 C33 C34 52.8(9) . . . . ?
C37 P2 C35 C36 64.0(10) . . . . ?
C33 P2 C35 C36 172.7(9) . . . . ?
Pt1 P2 C35 C36 -65.1(9) . . . . ?
C35 P2 C37 C38 40.0(13) . . . . ?
C33 P2 C37 C38 -65.0(12) . . . . ?
Pt1 P2 C37 C38 170.6(10) . . . . ?
C41 P3 C39 C40 -60.0(7) . . . . ?
C43 P3 C39 C40 -172.8(7) . . . . ?
Pt2 P3 C39 C40 69.3(7) . . . . ?
C43 P3 C41 C42 56.3(8) . . . . ?
C39 P3 C41 C42 -51.4(8) . . . . ?
Pt2 P3 C41 C42 -179.8(6) . . . . ?
C41 P3 C43 C44 71.8(8) . . . . ?
C39 P3 C43 C44 -177.7(8) . . . . ?
Pt2 P3 C43 C44 -56.1(8) . . . . ?
C47 P4 C45 C46 -61.6(7) . . . . ?
C49 P4 C45 C46 -171.3(6) . . . . ?
Pt2 P4 C45 C46 65.4(7) . . . . ?
C49 P4 C47 C48 57.4(8) . . . . ?
C45 P4 C47 C48 -51.4(8) . . . . ?
Pt2 P4 C47 C48 -179.6(6) . . . . ?
C47 P4 C49 C50 71.4(7) . . . . ?
C45 P4 C49 C50 -178.8(7) . . . . ?
Pt2 P4 C49 C50 -53.0(7) . . . . ?
